data_4320731
loop_
_publ_author_name
'William J. Evans'
'Gregory W. Nyce'
'Michael A. Greci'
'Joseph W. Ziller'

_publ_section_title
;
 Synthesis of Arene-Soluble Mixed-Metal Uranium/Zirconium Complexes Using
 the Dizirconium Nonaisopropoxide Ligand
;
_journal_name_full 'Inorganic Chemistry'
_journal_page_first 6725
_journal_page_last 6730
_journal_paper_doi 10.1021/ic010703x
_journal_volume 40
_journal_year 2001
_chemical_formula_sum 'C35 H71 O9 U Zr2'
_chemical_formula_weight 1056.39
_chemical_name_systematic
;
   ?
;
_space_group_IT_number 2
_symmetry_cell_setting triclinic
_symmetry_space_group_name_Hall '-P 1'
_symmetry_space_group_name_H-M 'P -1'
_atom_sites_solution_hydrogens geom
_atom_sites_solution_primary direct
_atom_sites_solution_secondary difmap
_audit_creation_method SHELXTL
_cell_angle_alpha 117.0350(10)
_cell_angle_beta 95.3300(10)
_cell_angle_gamma 105.0840(10)
_cell_formula_units_Z 2
_cell_length_a 12.6047(7)
_cell_length_b 20.2204(12)
_cell_length_c 20.3064(12)
_cell_measurement_temperature 158(2)
_cell_volume 4314.9(4)
_computing_cell_refinement 'Bruker SMART/SAINT'
_computing_data_collection 'Bruker SMART'
_computing_data_reduction 'Bruker SHELXTL'
_computing_molecular_graphics 'Bruker SHELXTL'
_computing_publication_material 'Bruker SHELXTL'
_computing_structure_refinement 'Bruker SHELXTL'
_computing_structure_solution 'Bruker SHELXTL'
_diffrn_ambient_temperature 158(2)
_diffrn_measured_fraction_theta_full 0.993
_diffrn_measured_fraction_theta_max 0.993
_diffrn_measurement_device_type 'CCD area detector'
_diffrn_measurement_method 'phi and omega scans'
_diffrn_radiation_monochromator graphite
_diffrn_radiation_source 'sealed tube'
_diffrn_radiation_type MoK\a
_diffrn_radiation_wavelength 0.71073
_diffrn_reflns_av_R_equivalents 0.0535
_diffrn_reflns_av_sigmaI/netI 0.0653
_diffrn_reflns_limit_h_max 15
_diffrn_reflns_limit_h_min -15
_diffrn_reflns_limit_k_max 25
_diffrn_reflns_limit_k_min -25
_diffrn_reflns_limit_l_max 25
_diffrn_reflns_limit_l_min -25
_diffrn_reflns_number 41911
_diffrn_reflns_theta_full 26.37
_diffrn_reflns_theta_max 26.37
_diffrn_reflns_theta_min 1.16
_diffrn_standards_decay_% '< 1.0'
_diffrn_standards_interval_count 'initial 50 frames recollected'
_diffrn_standards_number '50 frames'
_exptl_absorpt_coefficient_mu 4.262
_exptl_absorpt_correction_T_max 0.4540
_exptl_absorpt_correction_T_min 0.2500
_exptl_absorpt_correction_type numerical
_exptl_absorpt_process_details 'Bruker SADABS'
_exptl_crystal_colour green
_exptl_crystal_density_diffrn 1.626
_exptl_crystal_density_meas ?
_exptl_crystal_density_method 'not measured'
_exptl_crystal_description irregular
_exptl_crystal_F_000 2100
_exptl_crystal_size_max 0.45
_exptl_crystal_size_mid 0.38
_exptl_crystal_size_min 0.22
_refine_diff_density_max 4.823
_refine_diff_density_min -3.998
_refine_diff_density_rms 0.153
_refine_ls_extinction_method none
_refine_ls_goodness_of_fit_ref 1.028
_refine_ls_hydrogen_treatment constr
_refine_ls_matrix_type full
_refine_ls_number_parameters 841
_refine_ls_number_reflns 17543
_refine_ls_number_restraints 0
_refine_ls_restrained_S_all 1.028
_refine_ls_R_factor_all 0.0647
_refine_ls_R_factor_gt 0.0481
_refine_ls_shift/su_max 0.036
_refine_ls_shift/su_mean 0.001
_refine_ls_structure_factor_coef Fsqd
_refine_ls_weighting_details 'calc w=1/[\s^2^(Fo^2^)+(0.0496P)^2^+17.9113P] where P=(Fo^2^+2Fc^2^)/3'
_refine_ls_weighting_scheme calc
_refine_ls_wR_factor_gt 0.1146
_refine_ls_wR_factor_ref 0.1237
_reflns_number_gt 14001
_reflns_number_total 17543
_reflns_threshold_expression >2sigma(I)
_cod_data_source_file ic010703x_2.cif
_cod_data_source_block gn15z(Compound2)
_cod_depositor_comments
;
The following automatic conversions were performed:

'_symmetry_cell_setting' value 'Triclinic' changed to 'triclinic'
according to the built-in table from CIF Core dictionary named
'cif_core.dic' version 2.4.1 from 2010-06-29.

Automatic conversion script
Id: cif_fix_values 1646 2011-03-28 12:23:43Z adriana 

The following automatic conversions were performed:

'_exptl_crystal_density_meas' value 'none' was changed to '?' - the
value is perceived as not measured.

Automatic conversion script
Id: cif_fix_values 3008 2015-01-20 13:52:24Z robertas 
;
_cod_database_code 4320731

loop_
_symmetry_equiv_pos_as_xyz
'x, y, z'
'-x, -y, -z'

loop_
_atom_site_label
_atom_site_type_symbol
_atom_site_fract_x
_atom_site_fract_y
_atom_site_fract_z
_atom_site_U_iso_or_equiv
_atom_site_adp_type
_atom_site_occupancy
_atom_site_symmetry_multiplicity
_atom_site_calc_flag
_atom_site_refinement_flags
_atom_site_disorder_assembly
_atom_site_disorder_group
U1 U 0.21500(2) 0.399954(14) 0.093741(14) 0.02839(7) Uani 1 1 d . . .
Zr1 Zr 0.27671(5) 0.24492(3) -0.06337(3) 0.02481(13) Uani 1 1 d . A .
Zr2 Zr 0.00638(5) 0.21564(3) -0.05855(3) 0.02403(13) Uani 1 1 d . . .
O1 O 0.3724(4) 0.3553(3) 0.0290(3) 0.0308(10) Uani 1 1 d . . .
O2 O -0.0003(4) 0.3134(3) 0.0360(2) 0.0294(10) Uani 1 1 d . . .
O3 O 0.1730(3) 0.2504(2) 0.0256(2) 0.0247(9) Uani 1 1 d . . .
O4 O 0.1549(4) 0.3134(2) -0.0535(2) 0.0247(9) Uani 1 1 d . . .
O5 O 0.1121(4) 0.1560(3) -0.1240(3) 0.0322(10) Uani 1 1 d . . .
O6 O 0.3573(4) 0.1805(3) -0.0514(3) 0.0425(12) Uani 1 1 d . . .
O7 O 0.3147(4) 0.2454(3) -0.1533(3) 0.0341(11) Uani 1 1 d . . .
O8 O -0.0951(4) 0.2076(3) -0.1408(3) 0.0379(11) Uani 1 1 d . . .
O9 O -0.0839(4) 0.1275(3) -0.0514(3) 0.0351(11) Uani 1 1 d . . .
C1 C 0.4933(6) 0.3963(4) 0.0508(4) 0.0375(17) Uani 1 1 d . . .
H1A H 0.5060 0.4542 0.0764 0.045 Uiso 1 1 calc R . .
C2 C 0.5501(6) 0.3804(5) 0.1085(5) 0.048(2) Uani 1 1 d . . .
H2A H 0.5150 0.3946 0.1518 0.072 Uiso 1 1 calc R . .
H2B H 0.6310 0.4121 0.1264 0.072 Uiso 1 1 calc R . .
H2C H 0.5412 0.3242 0.0845 0.072 Uiso 1 1 calc R . .
C3 C 0.5443(6) 0.3763(5) -0.0165(5) 0.0468(19) Uani 1 1 d . . .
H3A H 0.5064 0.3882 -0.0520 0.070 Uiso 1 1 calc R . .
H3B H 0.5346 0.3199 -0.0423 0.070 Uiso 1 1 calc R . .
H3C H 0.6253 0.4075 0.0007 0.070 Uiso 1 1 calc R . .
C4 C -0.0950(6) 0.3316(4) 0.0659(4) 0.0369(16) Uani 1 1 d . . .
H4A H -0.0674 0.3639 0.1227 0.044 Uiso 1 1 calc R . .
C5 C -0.1358(8) 0.3816(5) 0.0387(5) 0.055(2) Uani 1 1 d . . .
H5A H -0.0721 0.4288 0.0517 0.082 Uiso 1 1 calc R . .
H5B H -0.1950 0.3973 0.0637 0.082 Uiso 1 1 calc R . .
H5C H -0.1667 0.3507 -0.0167 0.082 Uiso 1 1 calc R . .
C6 C -0.1908(6) 0.2586(5) 0.0477(4) 0.0432(18) Uani 1 1 d . . .
H6A H -0.1625 0.2278 0.0661 0.065 Uiso 1 1 calc R . .
H6B H -0.2223 0.2267 -0.0076 0.065 Uiso 1 1 calc R . .
H6C H -0.2501 0.2740 0.0728 0.065 Uiso 1 1 calc R . .
C7 C 0.1799(6) 0.2091(4) 0.0689(4) 0.0302(14) Uani 1 1 d . . .
H7A H 0.1596 0.1516 0.0317 0.036 Uiso 1 1 calc R . .
C8 C 0.2987(6) 0.2389(5) 0.1166(4) 0.0384(17) Uani 1 1 d . . .
H8A H 0.3515 0.2319 0.0836 0.058 Uiso 1 1 calc R . .
H8B H 0.3022 0.2091 0.1432 0.058 Uiso 1 1 calc R . .
H8C H 0.3195 0.2951 0.1541 0.058 Uiso 1 1 calc R . .
C9 C 0.0962(6) 0.2189(5) 0.1186(4) 0.0391(17) Uani 1 1 d . . .
H9A H 0.0195 0.1987 0.0866 0.059 Uiso 1 1 calc R . .
H9B H 0.1154 0.2749 0.1559 0.059 Uiso 1 1 calc R . .
H9C H 0.0995 0.1892 0.1453 0.059 Uiso 1 1 calc R . .
C10 C 0.1475(6) 0.3514(4) -0.0990(4) 0.0311(15) Uani 1 1 d . . .
H10A H 0.1234 0.3098 -0.1541 0.037 Uiso 1 1 calc R . .
C11 C 0.2625(7) 0.4105(4) -0.0849(5) 0.0445(19) Uani 1 1 d . . .
H11A H 0.3182 0.3835 -0.0966 0.067 Uiso 1 1 calc R . .
H11B H 0.2867 0.4524 -0.0313 0.067 Uiso 1 1 calc R . .
H11C H 0.2565 0.4336 -0.1177 0.067 Uiso 1 1 calc R . .
C12 C 0.0603(7) 0.3924(5) -0.0818(5) 0.048(2) Uani 1 1 d . . .
H12A H -0.0135 0.3539 -0.0913 0.073 Uiso 1 1 calc R . .
H12B H 0.0543 0.4154 -0.1146 0.073 Uiso 1 1 calc R . .
H12C H 0.0836 0.4342 -0.0282 0.073 Uiso 1 1 calc R . .
C13 C 0.0968(8) 0.0781(5) -0.1862(5) 0.051(2) Uani 1 1 d . . .
H13A H 0.1690 0.0825 -0.2032 0.062 Uiso 1 1 calc R . .
C14 C 0.0832(8) 0.0191(5) -0.1609(6) 0.059(2) Uani 1 1 d . . .
H14A H 0.1462 0.0383 -0.1174 0.089 Uiso 1 1 calc R . .
H14B H 0.0828 -0.0309 -0.2028 0.089 Uiso 1 1 calc R . .
H14C H 0.0115 0.0107 -0.1457 0.089 Uiso 1 1 calc R . .
C15 C 0.0088(11) 0.0559(7) -0.2513(6) 0.093(4) Uani 1 1 d . . .
H15A H 0.0250 0.0976 -0.2649 0.140 Uiso 1 1 calc R . .
H15B H -0.0648 0.0488 -0.2384 0.140 Uiso 1 1 calc R . .
H15C H 0.0068 0.0064 -0.2947 0.140 Uiso 1 1 calc R . .
C16A C 0.4454(10) 0.1553(7) -0.0303(7) 0.020(2) Uiso 0.50 1 d P A 1
H16A H 0.4933 0.1936 0.0226 0.024 Uiso 0.50 1 calc PR A 1
C17A C 0.381(2) 0.0730(15) -0.0409(16) 0.070(7) Uiso 0.50 1 d P A 1
H17A H 0.3411 0.0795 -0.0006 0.104 Uiso 0.50 1 calc PR A 1
H17B H 0.4358 0.0470 -0.0381 0.104 Uiso 0.50 1 calc PR A 1
H17C H 0.3268 0.0407 -0.0908 0.104 Uiso 0.50 1 calc PR A 1
C18A C 0.5163(17) 0.1463(12) -0.0946(12) 0.042(5) Uiso 0.50 1 d P A 1
H18A H 0.5557 0.1985 -0.0875 0.063 Uiso 0.50 1 calc PR A 1
H18B H 0.4642 0.1131 -0.1453 0.063 Uiso 0.50 1 calc PR A 1
H18C H 0.5718 0.1216 -0.0898 0.063 Uiso 0.50 1 calc PR A 1
C16B C 0.403(2) 0.1161(14) -0.0738(14) 0.074(6) Uiso 0.50 1 d P A 2
H16B H 0.3580 0.0705 -0.1250 0.089 Uiso 0.50 1 calc PR A 2
C17B C 0.405(2) 0.0906(16) -0.0159(16) 0.070(7) Uiso 0.50 1 d P A 2
H17D H 0.4358 0.0473 -0.0319 0.105 Uiso 0.50 1 calc PR A 2
H17E H 0.3280 0.0725 -0.0107 0.105 Uiso 0.50 1 calc PR A 2
H17F H 0.4532 0.1351 0.0333 0.105 Uiso 0.50 1 calc PR A 2
C18B C 0.515(2) 0.1420(16) -0.0740(16) 0.072(8) Uiso 0.50 1 d P A 2
H18D H 0.5212 0.1599 -0.1113 0.108 Uiso 0.50 1 calc PR A 2
H18E H 0.5449 0.0987 -0.0875 0.108 Uiso 0.50 1 calc PR A 2
H18F H 0.5576 0.1859 -0.0231 0.108 Uiso 0.50 1 calc PR A 2
C19 C 0.3466(9) 0.2474(6) -0.2171(5) 0.064(3) Uani 1 1 d . A .
H19A H 0.3822 0.3043 -0.2017 0.077 Uiso 1 1 calc R . .
C20 C 0.4310(11) 0.2101(9) -0.2409(7) 0.107(5) Uani 1 1 d . . .
H20A H 0.4968 0.2343 -0.1976 0.160 Uiso 1 1 calc R A .
H20B H 0.4549 0.2173 -0.2824 0.160 Uiso 1 1 calc R . .
H20C H 0.3982 0.1535 -0.2586 0.160 Uiso 1 1 calc R . .
C21 C 0.2425(12) 0.2132(10) -0.2819(6) 0.115(6) Uani 1 1 d . . .
H21A H 0.1886 0.2406 -0.2636 0.172 Uiso 1 1 calc R A .
H21B H 0.2066 0.1568 -0.3001 0.172 Uiso 1 1 calc R . .
H21C H 0.2651 0.2203 -0.3238 0.172 Uiso 1 1 calc R . .
C22 C -0.1778(7) 0.1804(6) -0.2088(5) 0.056(2) Uani 1 1 d . . .
H22A H -0.2027 0.1214 -0.2361 0.067 Uiso 1 1 calc R . .
C23 C -0.2767(8) 0.2003(9) -0.1925(6) 0.097(5) Uani 1 1 d . . .
H23A H -0.3065 0.1806 -0.1595 0.145 Uiso 1 1 calc R . .
H23B H -0.3344 0.1761 -0.2402 0.145 Uiso 1 1 calc R . .
H23C H -0.2571 0.2578 -0.1665 0.145 Uiso 1 1 calc R . .
C24 C -0.1244(8) 0.2048(6) -0.2592(5) 0.062(3) Uani 1 1 d . . .
H24A H -0.0590 0.1871 -0.2679 0.093 Uiso 1 1 calc R . .
H24B H -0.0991 0.2625 -0.2353 0.093 Uiso 1 1 calc R . .
H24C H -0.1793 0.1810 -0.3080 0.093 Uiso 1 1 calc R . .
C25 C -0.1736(7) 0.0671(5) -0.0524(5) 0.051(2) Uani 1 1 d . . .
H25A H -0.2160 0.0936 -0.0152 0.061 Uiso 1 1 calc R . .
C26 C -0.2532(9) 0.0187(6) -0.1281(7) 0.090(4) Uani 1 1 d . . .
H26A H -0.2806 0.0528 -0.1422 0.135 Uiso 1 1 calc R . .
H26B H -0.3176 -0.0198 -0.1267 0.135 Uiso 1 1 calc R . .
H26C H -0.2146 -0.0092 -0.1658 0.135 Uiso 1 1 calc R . .
C27 C -0.1282(9) 0.0196(7) -0.0266(8) 0.086(4) Uani 1 1 d . . .
H27A H -0.0773 0.0545 0.0245 0.129 Uiso 1 1 calc R . .
H27B H -0.0862 -0.0073 -0.0622 0.129 Uiso 1 1 calc R . .
H27C H -0.1911 -0.0197 -0.0252 0.129 Uiso 1 1 calc R . .
C28 C 0.4101(7) 0.5135(4) 0.2018(4) 0.0444(19) Uani 1 1 d . . .
H28A H 0.4886 0.5205 0.2091 0.053 Uiso 1 1 calc R . .
C29 C 0.3778(7) 0.5474(4) 0.1606(4) 0.046(2) Uani 1 1 d . . .
H29A H 0.4392 0.5706 0.1453 0.056 Uiso 1 1 calc R . .
C30 C 0.2750(8) 0.5556(4) 0.1356(4) 0.047(2) Uani 1 1 d . . .
H30A H 0.2818 0.5788 0.1040 0.057 Uiso 1 1 calc R . .
C31 C 0.1679(8) 0.5374(4) 0.1474(5) 0.050(2) Uani 1 1 d . . .
H31A H 0.1178 0.5527 0.1239 0.060 Uiso 1 1 calc R . .
C32 C 0.1158(8) 0.5005(5) 0.1873(5) 0.055(2) Uani 1 1 d . . .
H32A H 0.0412 0.5020 0.1881 0.066 Uiso 1 1 calc R . .
C33 C 0.1452(7) 0.4630(5) 0.2252(4) 0.050(2) Uani 1 1 d . . .
H33A H 0.0843 0.4417 0.2421 0.060 Uiso 1 1 calc R . .
C34 C 0.2456(8) 0.4490(5) 0.2448(4) 0.052(2) Uani 1 1 d . . .
H34A H 0.2357 0.4181 0.2690 0.063 Uiso 1 1 calc R . .
C35 C 0.3543(7) 0.4711(5) 0.2358(4) 0.048(2) Uani 1 1 d . . .
H35A H 0.4034 0.4538 0.2575 0.058 Uiso 1 1 calc R . .
U2 U 0.27214(2) 0.753484(18) 0.696729(17) 0.03965(9) Uani 1 1 d . . .
Zr3 Zr 0.43400(5) 0.75931(4) 0.55736(3) 0.02568(14) Uani 1 1 d . . .
Zr4 Zr 0.16998(6) 0.75869(4) 0.52554(4) 0.02981(15) Uani 1 1 d . B .
O10 O 0.4638(4) 0.7526(3) 0.6560(3) 0.0348(11) Uani 1 1 d . . .
O11 O 0.1007(4) 0.7530(3) 0.6127(3) 0.0392(12) Uani 1 1 d . . .
O12 O 0.2570(4) 0.6841(3) 0.5500(3) 0.0322(10) Uani 1 1 d . . .
O13 O 0.3276(4) 0.8300(2) 0.6272(2) 0.0283(10) Uani 1 1 d . . .
O14 O 0.3145(4) 0.7615(3) 0.4756(2) 0.0313(10) Uani 1 1 d . . .
O15 O 0.4842(4) 0.6778(3) 0.4879(3) 0.0399(12) Uani 1 1 d . . .
O16 O 0.5575(4) 0.8528(3) 0.5796(3) 0.0369(11) Uani 1 1 d . . .
O17 O 0.1496(5) 0.8502(3) 0.5254(3) 0.0459(13) Uani 1 1 d . . .
O18 O 0.0560(4) 0.6758(3) 0.4347(3) 0.0476(13) Uani 1 1 d . . .
C36 C 0.5602(7) 0.7455(5) 0.6928(4) 0.0434(18) Uani 1 1 d . . .
H36A H 0.5619 0.7691 0.7484 0.052 Uiso 1 1 calc R . .
C37 C 0.5507(10) 0.6613(5) 0.6634(5) 0.066(3) Uani 1 1 d . . .
H37A H 0.4799 0.6329 0.6694 0.099 Uiso 1 1 calc R . .
H37B H 0.6151 0.6588 0.6921 0.099 Uiso 1 1 calc R . .
H37C H 0.5511 0.6369 0.6093 0.099 Uiso 1 1 calc R . .
C38 C 0.6697(7) 0.7918(6) 0.6856(6) 0.064(3) Uani 1 1 d . . .
H38A H 0.6742 0.8469 0.7058 0.096 Uiso 1 1 calc R . .
H38B H 0.6717 0.7688 0.6318 0.096 Uiso 1 1 calc R . .
H38C H 0.7342 0.7896 0.7145 0.096 Uiso 1 1 calc R . .
C39 C -0.0099(7) 0.7509(5) 0.6255(6) 0.053(2) Uani 1 1 d . . .
H39A H -0.0016 0.7749 0.6818 0.063 Uiso 1 1 calc R . .
C40 C -0.0873(8) 0.6672(6) 0.5897(7) 0.076(3) Uani 1 1 d . . .
H40A H -0.0530 0.6386 0.6082 0.114 Uiso 1 1 calc R . .
H40B H -0.0997 0.6420 0.5341 0.114 Uiso 1 1 calc R . .
H40C H -0.1600 0.6662 0.6034 0.114 Uiso 1 1 calc R . .
C41 C -0.0572(9) 0.7983(7) 0.6012(7) 0.079(3) Uani 1 1 d . . .
H41A H -0.0040 0.8527 0.6266 0.119 Uiso 1 1 calc R . .
H41B H -0.1296 0.7983 0.6151 0.119 Uiso 1 1 calc R . .
H41C H -0.0692 0.7754 0.5458 0.119 Uiso 1 1 calc R . .
C42 C 0.2094(9) 0.5980(5) 0.5109(5) 0.058(2) Uani 1 1 d . . .
H42A H 0.1291 0.5836 0.5149 0.069 Uiso 1 1 calc R . .
C43 C 0.2631(17) 0.5636(8) 0.5413(11) 0.187(11) Uani 1 1 d . . .
H43A H 0.2261 0.5061 0.5120 0.280 Uiso 1 1 calc R . .
H43B H 0.2589 0.5829 0.5945 0.280 Uiso 1 1 calc R . .
H43C H 0.3428 0.5772 0.5391 0.280 Uiso 1 1 calc R . .
C44 C 0.2075(10) 0.5614(6) 0.4313(6) 0.073(3) Uani 1 1 d . . .
H44A H 0.1745 0.5039 0.4081 0.110 Uiso 1 1 calc R . .
H44B H 0.2850 0.5756 0.4252 0.110 Uiso 1 1 calc R . .
H44C H 0.1616 0.5797 0.4062 0.110 Uiso 1 1 calc R . .
C45 C 0.3708(6) 0.9160(4) 0.6702(4) 0.0365(16) Uani 1 1 d . . .
H45A H 0.3891 0.9362 0.6344 0.044 Uiso 1 1 calc R . .
C46 C 0.4765(7) 0.9464(5) 0.7313(4) 0.049(2) Uani 1 1 d . . .
H46A H 0.5348 0.9275 0.7078 0.074 Uiso 1 1 calc R . .
H46B H 0.4593 0.9271 0.7669 0.074 Uiso 1 1 calc R . .
H46C H 0.5041 1.0043 0.7590 0.074 Uiso 1 1 calc R . .
C47 C 0.2785(7) 0.9460(4) 0.7064(5) 0.0464(19) Uani 1 1 d . . .
H47A H 0.2104 0.9267 0.6663 0.070 Uiso 1 1 calc R . .
H47B H 0.3066 1.0039 0.7345 0.070 Uiso 1 1 calc R . .
H47C H 0.2600 0.9264 0.7416 0.070 Uiso 1 1 calc R . .
C48 C 0.3107(7) 0.7659(4) 0.4065(4) 0.0419(18) Uani 1 1 d . . .
H48A H 0.2351 0.7691 0.3916 0.050 Uiso 1 1 calc R . .
C49 C 0.3184(9) 0.6926(5) 0.3431(5) 0.059(2) Uani 1 1 d . . .
H49A H 0.2573 0.6466 0.3357 0.089 Uiso 1 1 calc R . .
H49B H 0.3918 0.6877 0.3558 0.089 Uiso 1 1 calc R . .
H49C H 0.3111 0.6955 0.2961 0.089 Uiso 1 1 calc R . .
C50 C 0.3983(8) 0.8400(5) 0.4222(5) 0.058(2) Uani 1 1 d . . .
H50A H 0.3873 0.8853 0.4641 0.086 Uiso 1 1 calc R . .
H50B H 0.3917 0.8451 0.3764 0.086 Uiso 1 1 calc R . .
H50C H 0.4738 0.8386 0.4366 0.086 Uiso 1 1 calc R . .
C51 C 0.5181(8) 0.6257(5) 0.4272(5) 0.051(2) Uani 1 1 d . . .
H51A H 0.4526 0.5955 0.3814 0.062 Uiso 1 1 calc R . .
C52 C 0.6142(9) 0.6728(7) 0.4095(6) 0.085(4) Uani 1 1 d . . .
H52A H 0.5901 0.7101 0.3989 0.127 Uiso 1 1 calc R . .
H52B H 0.6346 0.6368 0.3647 0.127 Uiso 1 1 calc R . .
H52C H 0.6801 0.7020 0.4533 0.127 Uiso 1 1 calc R . .
C53 C 0.5501(13) 0.5678(7) 0.4436(7) 0.100(5) Uani 1 1 d . . .
H53A H 0.4859 0.5381 0.4541 0.150 Uiso 1 1 calc R . .
H53B H 0.6149 0.5961 0.4881 0.150 Uiso 1 1 calc R . .
H53C H 0.5707 0.5313 0.3993 0.150 Uiso 1 1 calc R . .
C54 C 0.6571(7) 0.9172(5) 0.6017(6) 0.055(2) Uani 1 1 d . . .
H54A H 0.6949 0.9364 0.6557 0.067 Uiso 1 1 calc R . .
C55 C 0.7372(8) 0.8917(7) 0.5537(8) 0.085(4) Uani 1 1 d . . .
H55A H 0.7537 0.8486 0.5574 0.127 Uiso 1 1 calc R . .
H55B H 0.8078 0.9363 0.5718 0.127 Uiso 1 1 calc R . .
H55C H 0.7027 0.8734 0.5005 0.127 Uiso 1 1 calc R . .
C56 C 0.6305(8) 0.9853(5) 0.5991(6) 0.063(3) Uani 1 1 d . . .
H56A H 0.5797 1.0017 0.6322 0.095 Uiso 1 1 calc R . .
H56B H 0.5938 0.9683 0.5466 0.095 Uiso 1 1 calc R . .
H56C H 0.7010 1.0299 0.6167 0.095 Uiso 1 1 calc R . .
C57A C 0.1436(15) 0.9051(9) 0.4969(10) 0.044(4) Uiso 0.50 1 d P B 1
H57A H 0.1807 0.8923 0.4534 0.052 Uiso 0.50 1 calc PR B 1
C58A C 0.209(2) 0.9877(13) 0.5571(14) 0.060(6) Uiso 0.50 1 d P B 1
H58A H 0.2049 1.0235 0.5375 0.090 Uiso 0.50 1 calc PR B 1
H58B H 0.2883 0.9930 0.5717 0.090 Uiso 0.50 1 calc PR B 1
H58C H 0.1769 1.0013 0.6017 0.090 Uiso 0.50 1 calc PR B 1
C59A C 0.037(3) 0.8980(18) 0.4707(18) 0.089(9) Uiso 0.50 1 d P B 1
H59A H -0.0045 0.8434 0.4303 0.134 Uiso 0.50 1 calc PR B 1
H59B H 0.0384 0.9336 0.4501 0.134 Uiso 0.50 1 calc PR B 1
H59C H -0.0014 0.9118 0.5125 0.134 Uiso 0.50 1 calc PR B 1
C57B C 0.1068(16) 0.9106(10) 0.5308(12) 0.055(4) Uiso 0.50 1 d P B 2
H57B H 0.0843 0.9354 0.5800 0.065 Uiso 0.50 1 calc PR B 2
C58B C 0.208(3) 0.969(2) 0.5284(19) 0.099(11) Uiso 0.50 1 d P B 2
H58D H 0.2686 0.9919 0.5742 0.148 Uiso 0.50 1 calc PR B 2
H58E H 0.1851 1.0110 0.5264 0.148 Uiso 0.50 1 calc PR B 2
H58F H 0.2343 0.9416 0.4830 0.148 Uiso 0.50 1 calc PR B 2
C59B C 0.001(2) 0.8720(15) 0.4597(14) 0.066(6) Uiso 0.50 1 d P B 2
H59D H -0.0604 0.8341 0.4639 0.099 Uiso 0.50 1 calc PR B 2
H59E H 0.0239 0.8447 0.4124 0.099 Uiso 0.50 1 calc PR B 2
H59F H -0.0247 0.9135 0.4592 0.099 Uiso 0.50 1 calc PR B 2
C60 C -0.0199(10) 0.6206(7) 0.3618(6) 0.084(3) Uani 1 1 d . B .
H60A H 0.0179 0.5817 0.3344 0.101 Uiso 1 1 calc R . .
C61 C -0.1240(14) 0.5762(11) 0.3661(9) 0.180(10) Uani 1 1 d . . .
H61A H -0.1723 0.5390 0.3145 0.270 Uiso 1 1 calc R B .
H61B H -0.1624 0.6120 0.3955 0.270 Uiso 1 1 calc R . .
H61C H -0.1090 0.5469 0.3912 0.270 Uiso 1 1 calc R . .
C62 C -0.0345(15) 0.6565(10) 0.3168(9) 0.176(10) Uani 1 1 d . . .
H62A H 0.0399 0.6849 0.3147 0.264 Uiso 1 1 calc R B .
H62B H -0.0745 0.6937 0.3399 0.264 Uiso 1 1 calc R . .
H62C H -0.0789 0.6156 0.2651 0.264 Uiso 1 1 calc R . .
C63 C 0.2514(11) 0.8563(8) 0.8378(6) 0.077(3) Uani 1 1 d . . .
H63A H 0.2482 0.9082 0.8582 0.092 Uiso 1 1 calc R . .
C64 C 0.1446(10) 0.7989(7) 0.8022(6) 0.069(3) Uani 1 1 d . . .
H64A H 0.0862 0.8212 0.8057 0.082 Uiso 1 1 calc R . .
C65 C 0.1019(8) 0.7167(8) 0.7627(6) 0.071(3) Uani 1 1 d . . .
H65A H 0.0216 0.6960 0.7455 0.085 Uiso 1 1 calc R . .
C66 C 0.1536(10) 0.6549(7) 0.7418(6) 0.079(3) Uani 1 1 d . . .
H66A H 0.1007 0.6027 0.7126 0.094 Uiso 1 1 calc R . .
C67 C 0.2723(11) 0.6589(7) 0.7577(6) 0.075(3) Uani 1 1 d . . .
H67A H 0.2808 0.6084 0.7357 0.089 Uiso 1 1 calc R . .
C68 C 0.3756(9) 0.7218(6) 0.7987(5) 0.056(2) Uani 1 1 d . . .
H68A H 0.4378 0.7040 0.8015 0.068 Uiso 1 1 calc R . .
C69 C 0.4083(9) 0.8035(7) 0.8359(5) 0.066(3) Uani 1 1 d . . .
H69A H 0.4879 0.8276 0.8565 0.079 Uiso 1 1 calc R . .
C70 C 0.3577(10) 0.8568(7) 0.8505(5) 0.065(3) Uani 1 1 d . . .
H70A H 0.4109 0.9090 0.8769 0.079 Uiso 1 1 calc R . .

loop_
_atom_site_aniso_label
_atom_site_aniso_U_11
_atom_site_aniso_U_22
_atom_site_aniso_U_33
_atom_site_aniso_U_23
_atom_site_aniso_U_13
_atom_site_aniso_U_12
U1 0.03052(14) 0.02711(13) 0.02273(13) 0.00930(10) 0.00444(10) 0.00917(10)
Zr1 0.0239(3) 0.0286(3) 0.0256(3) 0.0150(3) 0.0083(2) 0.0107(2)
Zr2 0.0214(3) 0.0283(3) 0.0240(3) 0.0147(2) 0.0037(2) 0.0084(2)
O1 0.021(2) 0.037(3) 0.031(2) 0.017(2) 0.0035(19) 0.0061(19)
O2 0.027(2) 0.038(3) 0.029(2) 0.017(2) 0.0107(19) 0.018(2)
O3 0.021(2) 0.032(2) 0.025(2) 0.0176(19) 0.0055(18) 0.0085(18)
O4 0.028(2) 0.029(2) 0.022(2) 0.0161(18) 0.0055(18) 0.0103(18)
O5 0.032(3) 0.027(2) 0.030(2) 0.0086(19) 0.008(2) 0.0103(19)
O6 0.044(3) 0.057(3) 0.049(3) 0.035(3) 0.021(3) 0.032(3)
O7 0.036(3) 0.042(3) 0.029(2) 0.020(2) 0.014(2) 0.014(2)
O8 0.029(3) 0.049(3) 0.036(3) 0.025(2) -0.002(2) 0.011(2)
O9 0.030(3) 0.034(3) 0.039(3) 0.021(2) 0.005(2) 0.005(2)
C1 0.025(4) 0.038(4) 0.040(4) 0.020(3) -0.002(3) -0.002(3)
C2 0.027(4) 0.067(5) 0.054(5) 0.038(4) 0.003(4) 0.010(4)
C3 0.031(4) 0.051(5) 0.054(5) 0.029(4) 0.011(4) 0.004(3)
C4 0.030(4) 0.049(4) 0.031(4) 0.016(3) 0.013(3) 0.019(3)
C5 0.051(5) 0.064(6) 0.069(6) 0.037(5) 0.023(5) 0.039(4)
C6 0.030(4) 0.056(5) 0.040(4) 0.019(4) 0.015(3) 0.016(3)
C7 0.031(4) 0.035(4) 0.034(4) 0.025(3) 0.008(3) 0.011(3)
C8 0.035(4) 0.053(4) 0.038(4) 0.031(4) 0.004(3) 0.015(3)
C9 0.031(4) 0.056(5) 0.043(4) 0.036(4) 0.011(3) 0.012(3)
C10 0.040(4) 0.032(3) 0.030(4) 0.021(3) 0.006(3) 0.015(3)
C11 0.051(5) 0.038(4) 0.049(5) 0.027(4) 0.014(4) 0.011(3)
C12 0.056(5) 0.046(5) 0.058(5) 0.036(4) 0.010(4) 0.023(4)
C13 0.063(6) 0.036(4) 0.041(5) 0.009(3) 0.012(4) 0.016(4)
C14 0.059(6) 0.036(4) 0.073(6) 0.019(4) 0.010(5) 0.017(4)
C15 0.124(11) 0.078(7) 0.045(6) -0.003(5) -0.014(6) 0.059(7)
C19 0.085(7) 0.073(6) 0.043(5) 0.036(5) 0.031(5) 0.023(5)
C20 0.091(9) 0.194(15) 0.061(7) 0.060(9) 0.046(7) 0.084(10)
C21 0.130(12) 0.211(16) 0.042(6) 0.064(8) 0.036(7) 0.109(12)
C22 0.038(5) 0.087(7) 0.044(5) 0.041(5) -0.003(4) 0.012(4)
C23 0.045(6) 0.213(15) 0.065(7) 0.083(9) 0.021(5) 0.064(8)
C24 0.051(5) 0.100(8) 0.042(5) 0.041(5) 0.004(4) 0.028(5)
C25 0.036(4) 0.053(5) 0.069(6) 0.040(5) 0.009(4) 0.005(4)
C26 0.052(6) 0.061(7) 0.121(10) 0.044(7) -0.019(6) -0.018(5)
C27 0.065(7) 0.078(7) 0.137(11) 0.084(8) 0.008(7) 0.006(5)
C28 0.046(5) 0.035(4) 0.025(4) 0.001(3) -0.001(3) 0.003(3)
C29 0.050(5) 0.028(4) 0.039(4) 0.003(3) 0.009(4) 0.004(3)
C30 0.072(6) 0.021(3) 0.039(4) 0.009(3) 0.007(4) 0.013(4)
C31 0.054(5) 0.037(4) 0.046(5) 0.009(4) 0.001(4) 0.023(4)
C32 0.048(5) 0.042(5) 0.047(5) -0.003(4) 0.013(4) 0.018(4)
C33 0.047(5) 0.045(5) 0.033(4) 0.004(4) 0.013(4) 0.007(4)
C34 0.084(7) 0.040(4) 0.018(4) 0.011(3) 0.009(4) 0.006(4)
C35 0.058(5) 0.044(4) 0.020(4) 0.003(3) 0.000(4) 0.011(4)
U2 0.04033(17) 0.05769(19) 0.04214(17) 0.03645(15) 0.01750(13) 0.02416(14)
Zr3 0.0266(3) 0.0285(3) 0.0235(3) 0.0141(2) 0.0045(2) 0.0100(2)
Zr4 0.0281(3) 0.0342(3) 0.0298(3) 0.0179(3) 0.0034(3) 0.0123(3)
O10 0.032(3) 0.046(3) 0.031(3) 0.022(2) 0.004(2) 0.017(2)
O11 0.028(3) 0.049(3) 0.049(3) 0.031(3) 0.012(2) 0.014(2)
O12 0.030(3) 0.030(2) 0.039(3) 0.020(2) 0.004(2) 0.0089(19)
O13 0.030(2) 0.028(2) 0.028(2) 0.0153(19) 0.0030(19) 0.0089(19)
O14 0.035(3) 0.037(3) 0.024(2) 0.017(2) 0.004(2) 0.015(2)
O15 0.041(3) 0.041(3) 0.039(3) 0.017(2) 0.011(2) 0.023(2)
O16 0.030(3) 0.039(3) 0.042(3) 0.023(2) 0.009(2) 0.006(2)
O17 0.058(4) 0.048(3) 0.045(3) 0.027(3) 0.011(3) 0.031(3)
O18 0.036(3) 0.050(3) 0.043(3) 0.018(3) -0.008(2) 0.010(2)
C36 0.045(5) 0.057(5) 0.035(4) 0.024(4) 0.001(3) 0.027(4)
C37 0.099(8) 0.065(6) 0.054(6) 0.033(5) 0.020(5) 0.052(6)
C38 0.038(5) 0.094(7) 0.079(7) 0.057(6) 0.006(5) 0.028(5)
C39 0.039(5) 0.057(5) 0.067(6) 0.032(5) 0.020(4) 0.018(4)
C40 0.047(6) 0.073(7) 0.089(8) 0.034(6) 0.014(5) 0.004(5)
C41 0.051(6) 0.105(9) 0.112(10) 0.065(8) 0.033(6) 0.045(6)
C42 0.074(6) 0.031(4) 0.066(6) 0.023(4) 0.017(5) 0.016(4)
C43 0.22(2) 0.066(9) 0.20(2) 0.066(11) -0.093(17) -0.002(11)
C44 0.089(8) 0.053(6) 0.076(7) 0.034(5) 0.025(6) 0.016(5)
C45 0.043(4) 0.027(3) 0.037(4) 0.014(3) 0.008(3) 0.013(3)
C46 0.047(5) 0.044(4) 0.034(4) 0.006(3) 0.003(4) 0.008(4)
C47 0.049(5) 0.038(4) 0.041(4) 0.009(3) 0.012(4) 0.020(4)
C48 0.051(5) 0.047(4) 0.036(4) 0.024(3) 0.013(4) 0.023(4)
C49 0.087(7) 0.055(5) 0.033(4) 0.021(4) 0.014(4) 0.022(5)
C50 0.065(6) 0.061(6) 0.050(5) 0.038(5) 0.008(4) 0.008(4)
C51 0.065(6) 0.059(5) 0.033(4) 0.016(4) 0.017(4) 0.035(4)
C52 0.072(7) 0.109(9) 0.066(7) 0.026(6) 0.036(6) 0.046(7)
C53 0.166(14) 0.098(9) 0.070(7) 0.034(7) 0.041(8) 0.107(10)
C54 0.041(5) 0.054(5) 0.069(6) 0.037(5) 0.007(4) 0.001(4)
C55 0.041(5) 0.100(8) 0.156(12) 0.095(9) 0.040(7) 0.023(5)
C56 0.061(6) 0.050(5) 0.072(7) 0.032(5) 0.014(5) 0.007(4)
C60 0.067(7) 0.091(8) 0.059(7) 0.026(6) -0.022(5) 0.007(6)
C61 0.127(14) 0.201(19) 0.101(12) 0.085(12) -0.064(10) -0.097(13)
C62 0.170(16) 0.165(15) 0.130(13) 0.119(13) -0.088(12) -0.080(12)
C63 0.100(10) 0.104(9) 0.047(6) 0.044(6) 0.034(6) 0.048(8)
C64 0.083(8) 0.103(9) 0.057(6) 0.052(6) 0.044(6) 0.054(7)
C65 0.049(6) 0.132(10) 0.077(7) 0.080(8) 0.039(5) 0.039(6)
C66 0.090(9) 0.094(8) 0.071(7) 0.062(7) 0.035(6) 0.015(7)
C67 0.115(10) 0.075(7) 0.074(7) 0.059(6) 0.040(7) 0.045(7)
C68 0.065(6) 0.088(7) 0.048(5) 0.050(5) 0.019(5) 0.041(5)
C69 0.076(7) 0.097(8) 0.037(5) 0.041(5) 0.016(5) 0.032(6)
C70 0.084(8) 0.093(7) 0.033(5) 0.033(5) 0.023(5) 0.043(6)

loop_
_atom_type_symbol
_atom_type_description
_atom_type_scat_dispersion_real
_atom_type_scat_dispersion_imag
_atom_type_scat_source
C C 0.0033 0.0016 'International Tables Vol C Tables 4.2.6.8 and 6.1.1.4'
H H 0.0000 0.0000 'International Tables Vol C Tables 4.2.6.8 and 6.1.1.4'
O O 0.0106 0.0060 'International Tables Vol C Tables 4.2.6.8 and 6.1.1.4'
Zr Zr -2.9673 0.5597 'International Tables Vol C Tables 4.2.6.8 and 6.1.1.4'
U U -9.6767 9.6646 'International Tables Vol C Tables 4.2.6.8 and 6.1.1.4'

loop_
_geom_angle_atom_site_label_1
_geom_angle_atom_site_label_2
_geom_angle_atom_site_label_3
_geom_angle
_geom_angle_site_symmetry_1
_geom_angle_site_symmetry_3
_geom_angle_publ_flag
O3 U1 O4 57.80(13) . . ?
O3 U1 O1 65.71(13) . . ?
O4 U1 O1 64.44(14) . . ?
O3 U1 O2 64.86(13) . . ?
O4 U1 O2 64.74(13) . . ?
O1 U1 O2 122.11(13) . . ?
Cnt1 U1 O1 118.7 . . ?
Cnt1 U1 O2 119.1 . . ?
Cnt1 U1 O3 149.4 . . ?
Cnt1 U1 O4 152.8 . . ?
O3 U1 C34 106.4(2) . . ?
O4 U1 C34 163.0(2) . . ?
O1 U1 C34 117.3(2) . . ?
O2 U1 C34 104.0(2) . . ?
O3 U1 C30 166.4(2) . . ?
O4 U1 C30 110.2(2) . . ?
O1 U1 C30 104.2(2) . . ?
O2 U1 C30 117.9(2) . . ?
C34 U1 C30 86.1(2) . . ?
O3 U1 C35 110.5(2) . . ?
O4 U1 C35 155.9(2) . . ?
O1 U1 C35 91.7(2) . . ?
O2 U1 C35 132.9(2) . . ?
C34 U1 C35 29.5(3) . . ?
C30 U1 C35 77.8(3) . . ?
O3 U1 C33 116.4(2) . . ?
O4 U1 C33 146.5(2) . . ?
O1 U1 C33 147.5(2) . . ?
O2 U1 C33 82.7(2) . . ?
C34 U1 C33 30.4(3) . . ?
C30 U1 C33 77.1(3) . . ?
C35 U1 C33 56.4(3) . . ?
O3 U1 C31 157.1(2) . . ?
O4 U1 C31 113.6(2) . . ?
O1 U1 C31 132.9(2) . . ?
O2 U1 C31 92.2(2) . . ?
C34 U1 C31 78.2(3) . . ?
C30 U1 C31 29.2(3) . . ?
C35 U1 C31 84.8(3) . . ?
C33 U1 C31 57.3(3) . . ?
O3 U1 C32 135.2(2) . . ?
O4 U1 C32 128.1(2) . . ?
O1 U1 C32 158.2(2) . . ?
O2 U1 C32 78.7(2) . . ?
C34 U1 C32 56.8(3) . . ?
C30 U1 C32 56.3(3) . . ?
C35 U1 C32 75.6(3) . . ?
C33 U1 C32 29.4(3) . . ?
C31 U1 C32 30.1(3) . . ?
O3 U1 C29 146.6(2) . . ?
O4 U1 C29 119.5(2) . . ?
O1 U1 C29 82.99(19) . . ?
O2 U1 C29 147.8(2) . . ?
C34 U1 C29 77.0(2) . . ?
C30 U1 C29 30.2(3) . . ?
C35 U1 C29 56.8(3) . . ?
C33 U1 C29 83.7(2) . . ?
C31 U1 C29 56.1(3) . . ?
C32 U1 C29 75.3(2) . . ?
O3 U1 C28 125.9(2) . . ?
O4 U1 C28 136.31(19) . . ?
O1 U1 C28 78.14(19) . . ?
O2 U1 C28 158.55(19) . . ?
C34 U1 C28 56.6(3) . . ?
C30 U1 C28 56.8(3) . . ?
C35 U1 C28 30.0(2) . . ?
C33 U1 C28 75.8(2) . . ?
C31 U1 C28 75.8(2) . . ?
C32 U1 C28 82.3(2) . . ?
C29 U1 C28 29.3(2) . . ?
O3 U1 Zr1 39.01(9) . . ?
O4 U1 Zr1 38.64(9) . . ?
O1 U1 Zr1 34.10(10) . . ?
O2 U1 Zr1 88.03(9) . . ?
C34 U1 Zr1 133.4(2) . . ?
C30 U1 Zr1 127.81(18) . . ?
C35 U1 Zr1 118.22(18) . . ?
C33 U1 Zr1 154.6(2) . . ?
C31 U1 Zr1 147.2(2) . . ?
C32 U1 Zr1 165.55(19) . . ?
C29 U1 Zr1 115.07(17) . . ?
C28 U1 Zr1 111.73(17) . . ?
O3 U1 Zr2 38.85(9) . . ?
O4 U1 Zr2 38.79(9) . . ?
O1 U1 Zr2 88.35(10) . . ?
O2 U1 Zr2 33.77(9) . . ?
C34 U1 Zr2 125.18(18) . . ?
C30 U1 Zr2 136.30(18) . . ?
C35 U1 Zr2 144.51(18) . . ?
C33 U1 Zr2 113.47(17) . . ?
C31 U1 Zr2 120.04(18) . . ?
C32 U1 Zr2 112.32(18) . . ?
C29 U1 Zr2 157.58(18) . . ?
C28 U1 Zr2 164.03(17) . . ?
Zr1 U1 Zr2 54.267(14) . . ?
O6 Zr1 O7 101.3(2) . . ?
O6 Zr1 O1 100.7(2) . . ?
O7 Zr1 O1 106.47(19) . . ?
O6 Zr1 O5 99.2(2) . . ?
O7 Zr1 O5 94.37(19) . . ?
O1 Zr1 O5 147.55(17) . . ?
O6 Zr1 O4 163.20(18) . . ?
O7 Zr1 O4 94.91(17) . . ?
O1 Zr1 O4 78.70(16) . . ?
O5 Zr1 O4 74.90(16) . . ?
O6 Zr1 O3 97.63(18) . . ?
O7 Zr1 O3 158.63(18) . . ?
O1 Zr1 O3 79.41(16) . . ?
O5 Zr1 O3 72.73(16) . . ?
O4 Zr1 O3 65.66(14) . . ?
O6 Zr1 Zr2 122.87(16) . . ?
O7 Zr1 Zr2 115.92(14) . . ?
O1 Zr1 Zr2 107.66(12) . . ?
O5 Zr1 Zr2 39.94(11) . . ?
O4 Zr1 Zr2 43.67(10) . . ?
O3 Zr1 Zr2 43.83(10) . . ?
O6 Zr1 U1 124.09(16) . . ?
O7 Zr1 U1 127.05(14) . . ?
O1 Zr1 U1 44.75(12) . . ?
O5 Zr1 U1 102.81(12) . . ?
O4 Zr1 U1 44.99(10) . . ?
O3 Zr1 U1 44.38(10) . . ?
Zr2 Zr1 U1 62.930(15) . . ?
O8 Zr2 O9 100.0(2) . . ?
O8 Zr2 O2 103.18(19) . . ?
O9 Zr2 O2 104.18(19) . . ?
O8 Zr2 O5 98.2(2) . . ?
O9 Zr2 O5 96.27(19) . . ?
O2 Zr2 O5 147.09(17) . . ?
O8 Zr2 O4 94.41(18) . . ?
O9 Zr2 O4 163.90(18) . . ?
O2 Zr2 O4 79.31(16) . . ?
O5 Zr2 O4 74.36(16) . . ?
O8 Zr2 O3 159.38(18) . . ?
O9 Zr2 O3 99.37(18) . . ?
O2 Zr2 O3 78.86(16) . . ?
O5 Zr2 O3 72.50(16) . . ?
O4 Zr2 O3 65.56(14) . . ?
O8 Zr2 Zr1 117.93(15) . . ?
O9 Zr2 Zr1 121.78(15) . . ?
O2 Zr2 Zr1 107.65(12) . . ?
O5 Zr2 Zr1 39.55(12) . . ?
O4 Zr2 Zr1 43.43(10) . . ?
O3 Zr2 Zr1 43.93(10) . . ?
O8 Zr2 U1 124.28(15) . . ?
O9 Zr2 U1 127.94(14) . . ?
O2 Zr2 U1 44.84(12) . . ?
O5 Zr2 U1 102.28(12) . . ?
O4 Zr2 U1 44.94(10) . . ?
O3 Zr2 U1 44.28(10) . . ?
Zr1 Zr2 U1 62.803(15) . . ?
C1 O1 Zr1 129.3(4) . . ?
C1 O1 U1 129.6(4) . . ?
Zr1 O1 U1 101.16(16) . . ?
C4 O2 Zr2 131.2(4) . . ?
C4 O2 U1 127.4(4) . . ?
Zr2 O2 U1 101.39(16) . . ?
C7 O3 Zr2 120.5(3) . . ?
C7 O3 Zr1 122.6(4) . . ?
Zr2 O3 Zr1 92.24(15) . . ?
C7 O3 U1 121.2(4) . . ?
Zr2 O3 U1 96.87(15) . . ?
Zr1 O3 U1 96.62(14) . . ?
C10 O4 Zr1 121.5(4) . . ?
C10 O4 Zr2 124.2(4) . . ?
Zr1 O4 Zr2 92.90(15) . . ?
C10 O4 U1 118.8(3) . . ?
Zr1 O4 U1 96.37(15) . . ?
Zr2 O4 U1 96.27(14) . . ?
C13 O5 Zr1 122.3(5) . . ?
C13 O5 Zr2 136.9(5) . . ?
Zr1 O5 Zr2 100.51(17) . . ?
C16A O6 C16B 34.6(9) . . ?
C16A O6 Zr1 162.4(6) . . ?
C16B O6 Zr1 158.2(11) . . ?
C19 O7 Zr1 177.8(6) . . ?
C22 O8 Zr2 165.2(5) . . ?
C25 O9 Zr2 165.5(5) . . ?
O1 C1 C3 112.4(6) . . ?
O1 C1 C2 109.8(6) . . ?
C3 C1 C2 111.9(7) . . ?
O2 C4 C6 112.4(6) . . ?
O2 C4 C5 111.1(6) . . ?
C6 C4 C5 111.1(7) . . ?
O3 C7 C8 110.8(5) . . ?
O3 C7 C9 110.5(5) . . ?
C8 C7 C9 110.6(6) . . ?
O4 C10 C12 110.9(6) . . ?
O4 C10 C11 110.8(6) . . ?
C12 C10 C11 110.0(6) . . ?
O5 C13 C15 111.0(7) . . ?
O5 C13 C14 112.1(7) . . ?
C15 C13 C14 114.8(9) . . ?
O6 C16A C17A 104.6(13) . . ?
O6 C16A C18A 103.1(10) . . ?
C17A C16A C18A 110.3(14) . . ?
C18B C16B O6 110(2) . . ?
C18B C16B C17B 104(2) . . ?
O6 C16B C17B 110.7(18) . . ?
O7 C19 C20 113.1(9) . . ?
O7 C19 C21 110.3(9) . . ?
C20 C19 C21 112.3(9) . . ?
O8 C22 C23 111.8(8) . . ?
O8 C22 C24 109.8(7) . . ?
C23 C22 C24 116.0(9) . . ?
O9 C25 C26 110.5(8) . . ?
O9 C25 C27 110.8(7) . . ?
C26 C25 C27 112.9(9) . . ?
C29 C28 C35 135.6(8) . . ?
C29 C28 U1 74.9(4) . . ?
C35 C28 U1 73.8(4) . . ?
C28 C29 C30 135.5(8) . . ?
C28 C29 U1 75.8(4) . . ?
C30 C29 U1 73.9(4) . . ?
C31 C30 C29 134.0(8) . . ?
C31 C30 U1 76.0(4) . . ?
C29 C30 U1 75.9(4) . . ?
C30 C31 C32 133.9(8) . . ?
C30 C31 U1 74.8(4) . . ?
C32 C31 U1 75.4(5) . . ?
C33 C32 C31 136.9(8) . . ?
C33 C32 U1 74.5(5) . . ?
C31 C32 U1 74.4(4) . . ?
C32 C33 C34 134.9(8) . . ?
C32 C33 U1 76.1(5) . . ?
C34 C33 U1 74.1(4) . . ?
C35 C34 C33 133.5(8) . . ?
C35 C34 U1 75.9(4) . . ?
C33 C34 U1 75.5(4) . . ?
C34 C35 C28 135.2(9) . . ?
C34 C35 U1 74.6(5) . . ?
C28 C35 U1 76.2(4) . . ?
O13 U2 O12 57.31(13) . . ?
O13 U2 O11 65.43(14) . . ?
O12 U2 O11 64.14(15) . . ?
O13 U2 O10 65.27(14) . . ?
O12 U2 O10 63.97(14) . . ?
O11 U2 O10 121.66(15) . . ?
Cnt2 U2 O10 119.2 . . ?
Cnt2 U2 O11 119.1 . . ?
Cnt2 U2 O12 155.7 . . ?
Cnt2 U2 O13 147.0 . . ?
O13 U2 C67 161.3(3) . . ?
O12 U2 C67 113.9(3) . . ?
O11 U2 C67 128.3(3) . . ?
O10 U2 C67 96.2(3) . . ?
O13 U2 C66 163.3(3) . . ?
O12 U2 C66 113.2(3) . . ?
O11 U2 C66 98.3(3) . . ?
O10 U2 C66 125.5(3) . . ?
C67 U2 C66 31.5(3) . . ?
O13 U2 C68 138.6(2) . . ?
O12 U2 C68 126.0(2) . . ?
O11 U2 C68 155.9(2) . . ?
O10 U2 C68 79.9(2) . . ?
C67 U2 C68 29.9(3) . . ?
C66 U2 C68 57.9(3) . . ?
O13 U2 C70 107.9(3) . . ?
O12 U2 C70 160.4(3) . . ?
O11 U2 C70 124.4(2) . . ?
O10 U2 C70 99.0(3) . . ?
C67 U2 C70 75.8(3) . . ?
C66 U2 C70 84.2(3) . . ?
C68 U2 C70 54.7(3) . . ?
O13 U2 C69 119.1(3) . . ?
O12 U2 C69 143.7(2) . . ?
O11 U2 C69 151.5(3) . . ?
O10 U2 C69 81.6(2) . . ?
C67 U2 C69 56.5(4) . . ?
C66 U2 C69 77.0(3) . . ?
C68 U2 C69 29.2(3) . . ?
C70 U2 C69 27.9(3) . . ?
O13 U2 C65 139.6(2) . . ?
O12 U2 C65 124.6(3) . . ?
O11 U2 C65 79.6(2) . . ?
O10 U2 C65 155.2(2) . . ?
C67 U2 C65 59.0(3) . . ?
C66 U2 C65 31.2(3) . . ?
C68 U2 C65 77.1(3) . . ?
C70 U2 C65 74.9(3) . . ?
C69 U2 C65 82.9(3) . . ?
O13 U2 C63 108.1(3) . . ?
O12 U2 C63 160.0(3) . . ?
O11 U2 C63 98.1(3) . . ?
O10 U2 C63 125.5(3) . . ?
C67 U2 C63 83.9(3) . . ?
C66 U2 C63 77.0(4) . . ?
C68 U2 C63 74.0(3) . . ?
C70 U2 C63 28.1(3) . . ?
C69 U2 C63 53.4(3) . . ?
C65 U2 C63 55.7(4) . . ?
O13 U2 C64 120.0(3) . . ?
O12 U2 C64 142.1(3) . . ?
O11 U2 C64 80.3(3) . . ?
O10 U2 C64 153.5(3) . . ?
C67 U2 C64 77.5(3) . . ?
C66 U2 C64 57.4(4) . . ?
C68 U2 C64 82.6(3) . . ?
C70 U2 C64 54.5(3) . . ?
C69 U2 C64 73.5(3) . . ?
C65 U2 C64 29.2(3) . . ?
C63 U2 C64 29.1(3) . . ?
O13 U2 Zr4 38.84(10) . . ?
O12 U2 Zr4 38.24(10) . . ?
O11 U2 Zr4 34.00(11) . . ?
O10 U2 Zr4 87.70(10) . . ?
C67 U2 Zr4 144.8(3) . . ?
C66 U2 Zr4 124.7(3) . . ?
C68 U2 Zr4 164.1(2) . . ?
C70 U2 Zr4 138.2(2) . . ?
C69 U2 Zr4 157.7(2) . . ?
C65 U2 Zr4 113.1(2) . . ?
C63 U2 Zr4 121.7(2) . . ?
C64 U2 Zr4 112.4(2) . . ?
O13 U2 Zr3 38.77(10) . . ?
O12 U2 Zr3 38.53(10) . . ?
O11 U2 Zr3 88.08(11) . . ?
O10 U2 Zr3 33.64(10) . . ?
C67 U2 Zr3 123.4(2) . . ?
C66 U2 Zr3 142.8(3) . . ?
C68 U2 Zr3 113.16(19) . . ?
C70 U2 Zr3 121.9(2) . . ?
C69 U2 Zr3 112.8(2) . . ?
C65 U2 Zr3 163.1(3) . . ?
C63 U2 Zr3 138.6(3) . . ?
C64 U2 Zr3 158.7(2) . . ?
Zr4 U2 Zr3 54.086(15) . . ?
O15 Zr3 O16 100.6(2) . . ?
O15 Zr3 O10 102.0(2) . . ?
O16 Zr3 O10 102.8(2) . . ?
O15 Zr3 O14 99.08(19) . . ?
O16 Zr3 O14 97.82(19) . . ?
O10 Zr3 O14 147.02(18) . . ?
O15 Zr3 O12 100.0(2) . . ?
O16 Zr3 O12 158.52(18) . . ?
O10 Zr3 O12 78.66(18) . . ?
O14 Zr3 O12 72.89(17) . . ?
O15 Zr3 O13 164.62(19) . . ?
O16 Zr3 O13 94.16(18) . . ?
O10 Zr3 O13 78.71(17) . . ?
O14 Zr3 O13 74.37(16) . . ?
O12 Zr3 O13 64.89(16) . . ?
O15 Zr3 Zr4 123.04(16) . . ?
O16 Zr3 Zr4 118.37(15) . . ?
O10 Zr3 Zr4 107.24(13) . . ?
O14 Zr3 Zr4 39.80(12) . . ?
O12 Zr3 Zr4 43.03(11) . . ?
O13 Zr3 Zr4 43.92(11) . . ?
O15 Zr3 U2 127.87(16) . . ?
O16 Zr3 U2 122.30(15) . . ?
O10 Zr3 U2 44.55(13) . . ?
O14 Zr3 U2 102.52(12) . . ?
O12 Zr3 U2 45.14(12) . . ?
O13 Zr3 U2 43.49(11) . . ?
Zr4 Zr3 U2 62.724(16) . . ?
O18 Zr4 O17 99.9(2) . . ?
O18 Zr4 O11 103.0(2) . . ?
O17 Zr4 O11 104.9(2) . . ?
O18 Zr4 O14 97.9(2) . . ?
O17 Zr4 O14 95.5(2) . . ?
O11 Zr4 O14 147.57(18) . . ?
O18 Zr4 O12 98.9(2) . . ?
O17 Zr4 O12 159.2(2) . . ?
O11 Zr4 O12 79.18(18) . . ?
O14 Zr4 O12 73.26(17) . . ?
O18 Zr4 O13 163.83(19) . . ?
O17 Zr4 O13 95.0(2) . . ?
O11 Zr4 O13 78.83(18) . . ?
O14 Zr4 O13 74.41(16) . . ?
O12 Zr4 O13 65.39(16) . . ?
O18 Zr4 Zr3 121.78(17) . . ?
O17 Zr4 Zr3 117.40(17) . . ?
O11 Zr4 Zr3 107.92(14) . . ?
O14 Zr4 Zr3 39.66(12) . . ?
O12 Zr4 Zr3 43.59(12) . . ?
O13 Zr4 Zr3 44.11(11) . . ?
O18 Zr4 U2 127.80(17) . . ?
O17 Zr4 U2 124.56(16) . . ?
O11 Zr4 U2 44.75(13) . . ?
O14 Zr4 U2 102.85(12) . . ?
O12 Zr4 U2 45.37(12) . . ?
O13 Zr4 U2 43.76(11) . . ?
Zr3 Zr4 U2 63.191(16) . . ?
C36 O10 Zr3 130.9(4) . . ?
C36 O10 U2 127.2(4) . . ?
Zr3 O10 U2 101.81(17) . . ?
C39 O11 Zr4 130.2(5) . . ?
C39 O11 U2 128.6(5) . . ?
Zr4 O11 U2 101.25(18) . . ?
C42 O12 Zr4 122.6(5) . . ?
C42 O12 Zr3 126.9(5) . . ?
Zr4 O12 Zr3 93.38(16) . . ?
C42 O12 U2 114.4(4) . . ?
Zr4 O12 U2 96.38(16) . . ?
Zr3 O12 U2 96.33(16) . . ?
C45 O13 Zr4 122.7(4) . . ?
C45 O13 Zr3 121.2(4) . . ?
Zr4 O13 Zr3 91.98(15) . . ?
C45 O13 U2 119.5(4) . . ?
Zr4 O13 U2 97.40(15) . . ?
Zr3 O13 U2 97.74(15) . . ?
C48 O14 Zr3 138.5(4) . . ?
C48 O14 Zr4 121.0(4) . . ?
Zr3 O14 Zr4 100.54(18) . . ?
C51 O15 Zr3 167.4(5) . . ?
C54 O16 Zr3 171.5(5) . . ?
C57B O17 C57A 33.8(8) . . ?
C57B O17 Zr4 164.3(9) . . ?
C57A O17 Zr4 158.3(8) . . ?
C60 O18 Zr4 171.0(7) . . ?
O10 C36 C37 111.9(7) . . ?
O10 C36 C38 111.0(6) . . ?
C37 C36 C38 111.1(8) . . ?
O11 C39 C41 113.1(7) . . ?
O11 C39 C40 110.0(7) . . ?
C41 C39 C40 112.6(9) . . ?
C43 C42 C44 107.0(12) . . ?
C43 C42 O12 114.6(10) . . ?
C44 C42 O12 113.1(7) . . ?
O13 C45 C46 111.1(6) . . ?
O13 C45 C47 109.2(6) . . ?
C46 C45 C47 109.9(6) . . ?
O14 C48 C50 109.4(6) . . ?
O14 C48 C49 110.9(6) . . ?
C50 C48 C49 114.4(8) . . ?
O15 C51 C53 111.8(7) . . ?
O15 C51 C52 109.2(7) . . ?
C53 C51 C52 111.7(9) . . ?
O16 C54 C55 110.5(8) . . ?
O16 C54 C56 111.5(7) . . ?
C55 C54 C56 111.5(8) . . ?
C59A C57A O17 113.5(18) . . ?
C59A C57A C58A 110.6(19) . . ?
O17 C57A C58A 110.2(14) . . ?
O17 C57B C58B 102.4(18) . . ?
O17 C57B C59B 108.0(15) . . ?
C58B C57B C59B 113(2) . . ?
C61 C60 O18 112.9(11) . . ?
C61 C60 C62 113.2(13) . . ?
O18 C60 C62 112.1(10) . . ?
C70 C63 C64 135.8(12) . . ?
C70 C63 U2 75.5(6) . . ?
C64 C63 U2 75.7(6) . . ?
C63 C64 C65 135.8(11) . . ?
C63 C64 U2 75.2(6) . . ?
C65 C64 U2 74.8(5) . . ?
C64 C65 C66 134.1(10) . . ?
C64 C65 U2 75.9(5) . . ?
C66 C65 U2 73.3(5) . . ?
C65 C66 C67 132.0(11) . . ?
C65 C66 U2 75.5(5) . . ?
C67 C66 U2 73.9(5) . . ?
C68 C67 C66 133.4(10) . . ?
C68 C67 U2 76.4(5) . . ?
C66 C67 U2 74.6(5) . . ?
C69 C68 C67 135.2(10) . . ?
C69 C68 U2 75.5(5) . . ?
C67 C68 U2 73.7(5) . . ?
C70 C69 C68 136.8(11) . . ?
C70 C69 U2 76.0(6) . . ?
C68 C69 U2 75.3(5) . . ?
C69 C70 C63 136.7(12) . . ?
C69 C70 U2 76.1(6) . . ?
C63 C70 U2 76.4(6) . . ?

loop_
_geom_bond_atom_site_label_1
_geom_bond_atom_site_label_2
_geom_bond_distance
_geom_bond_site_symmetry_2
_geom_bond_publ_flag
U1 O3 2.563(4) . ?
U1 O4 2.589(4) . ?
U1 O1 2.612(4) . ?
U1 O2 2.621(4) . ?
U1 C34 2.711(7) . ?
U1 C30 2.722(7) . ?
U1 C35 2.728(8) . ?
U1 C33 2.730(8) . ?
U1 C31 2.737(7) . ?
U1 C32 2.750(8) . ?
U1 C29 2.749(7) . ?
U1 C28 2.759(7) . ?
U1 Zr1 3.6399(6) . ?
U1 Zr2 3.6440(7) . ?
U1 Cnt1 2.029 . ?
Zr1 O6 1.927(5) . ?
Zr1 O7 1.934(5) . ?
Zr1 O1 2.080(4) . ?
Zr1 O5 2.151(4) . ?
Zr1 O4 2.287(4) . ?
Zr1 O3 2.306(4) . ?
Zr1 Zr2 3.3219(9) . ?
Zr2 O8 1.923(5) . ?
Zr2 O9 1.924(4) . ?
Zr2 O2 2.066(4) . ?
Zr2 O5 2.169(4) . ?
Zr2 O4 2.297(4) . ?
Zr2 O3 2.302(4) . ?
O1 C1 1.446(8) . ?
O2 C4 1.446(8) . ?
O3 C7 1.471(7) . ?
O4 C10 1.457(7) . ?
O5 C13 1.450(8) . ?
O6 C16A 1.443(13) . ?
O6 C16B 1.46(2) . ?
O7 C19 1.406(9) . ?
O8 C22 1.429(9) . ?
O9 C25 1.422(9) . ?
C1 C3 1.496(11) . ?
C1 C2 1.515(11) . ?
C4 C6 1.505(10) . ?
C4 C5 1.522(11) . ?
C7 C8 1.508(10) . ?
C7 C9 1.514(9) . ?
C10 C12 1.516(10) . ?
C10 C11 1.522(10) . ?
C13 C15 1.452(13) . ?
C13 C14 1.478(12) . ?
C16A C17A 1.55(3) . ?
C16A C18A 1.62(2) . ?
C16B C18B 1.37(3) . ?
C16B C17B 1.48(3) . ?
C19 C20 1.454(14) . ?
C19 C21 1.521(15) . ?
C22 C23 1.429(13) . ?
C22 C24 1.469(12) . ?
C25 C26 1.470(14) . ?
C25 C27 1.488(12) . ?
C28 C29 1.393(12) . ?
C28 C35 1.420(12) . ?
C29 C30 1.425(12) . ?
C30 C31 1.377(12) . ?
C31 C32 1.426(13) . ?
C32 C33 1.390(13) . ?
C33 C34 1.425(13) . ?
C34 C35 1.384(12) . ?
U2 O13 2.546(4) . ?
U2 O12 2.614(5) . ?
U2 O11 2.620(5) . ?
U2 O10 2.627(5) . ?
U2 C67 2.711(9) . ?
U2 C66 2.722(9) . ?
U2 C68 2.746(8) . ?
U2 C70 2.748(9) . ?
U2 C69 2.749(9) . ?
U2 C65 2.750(8) . ?
U2 C63 2.758(10) . ?
U2 C64 2.764(9) . ?
U2 Zr4 3.6504(7) . ?
U2 Zr3 3.6656(7) . ?
U2 Cnt2 2.048 . ?
Zr3 O15 1.924(5) . ?
Zr3 O16 1.939(5) . ?
Zr3 O10 2.075(5) . ?
Zr3 O14 2.159(4) . ?
Zr3 O12 2.298(5) . ?
Zr3 O13 2.316(4) . ?
Zr3 Zr4 3.3263(9) . ?
Zr4 O18 1.929(5) . ?
Zr4 O17 1.935(5) . ?
Zr4 O11 2.081(5) . ?
Zr4 O14 2.166(5) . ?
Zr4 O12 2.274(4) . ?
Zr4 O13 2.309(4) . ?
O10 C36 1.441(8) . ?
O11 C39 1.435(9) . ?
O12 C42 1.460(9) . ?
O13 C45 1.456(8) . ?
O14 C48 1.442(9) . ?
O15 C51 1.401(9) . ?
O16 C54 1.410(9) . ?
O17 C57B 1.424(19) . ?
O17 C57A 1.479(17) . ?
O18 C60 1.426(11) . ?
C36 C37 1.492(11) . ?
C36 C38 1.515(12) . ?
C39 C41 1.480(13) . ?
C39 C40 1.494(12) . ?
C42 C43 1.371(17) . ?
C42 C44 1.434(13) . ?
C45 C46 1.506(11) . ?
C45 C47 1.543(10) . ?
C48 C50 1.486(11) . ?
C48 C49 1.492(11) . ?
C51 C53 1.488(13) . ?
C51 C52 1.516(14) . ?
C54 C55 1.494(14) . ?
C54 C56 1.521(12) . ?
C57A C59A 1.35(3) . ?
C57A C58A 1.48(3) . ?
C57B C58B 1.51(4) . ?
C57B C59B 1.59(3) . ?
C60 C61 1.420(18) . ?
C60 C62 1.426(17) . ?
C63 C70 1.337(15) . ?
C63 C64 1.388(16) . ?
C64 C65 1.391(16) . ?
C65 C66 1.470(16) . ?
C66 C67 1.475(16) . ?
C67 C68 1.407(15) . ?
C68 C69 1.387(14) . ?
C69 C70 1.327(14) . ?
